data_4307732
loop_
_publ_author_name
'Guillermo A. Santillan'
'Carl J. Carrano'

_publ_section_title
;
Synthesis and Characterization of Copper(II) Complexes of Nonfacially
Coordinating Heteroscorpionate Ligands
(4-Carboxyphenyl)bis(3,5-dimethylpyrazolyl)methane and
(3-Carboxyphenyl)bis(3,5-dimethylpyrazolyl)methane
;
_journal_name_full 'Inorganic Chemistry'
_journal_page_first 1751
_journal_page_last 1759
_journal_paper_doi 10.1021/ic062226u
_journal_volume 46
_journal_year 2007
_chemical_formula_sum 'C19 H20 Cl2 Cu N4 O3'
_chemical_formula_weight 486.83
_chemical_name_systematic
; 
 ? 
;
_space_group_IT_number 14
_symmetry_cell_setting monoclinic
_symmetry_space_group_name_Hall '-P 2yn'
_symmetry_space_group_name_H-M 'P 1 21/n 1'
_atom_sites_solution_hydrogens geom
_atom_sites_solution_primary direct
_atom_sites_solution_secondary difmap
_audit_creation_method SHELXL-97
_cell_angle_alpha 90.00
_cell_angle_beta 93.928(10)
_cell_angle_gamma 90.00
_cell_formula_units_Z 4
_cell_length_a 11.635(3)
_cell_length_b 14.149(3)
_cell_length_c 12.908(3)
_cell_measurement_reflns_used 3237
_cell_measurement_temperature 240(2)
_cell_measurement_theta_max 21.06
_cell_measurement_theta_min 2.44
_cell_volume 2120.0(9)
_computing_cell_refinement 'Bruker SMART'
_computing_data_collection 'Bruker SMART'
_computing_data_reduction 'Bruker SAINT'
_computing_molecular_graphics 'Bruker SHELXTL'
_computing_publication_material 'Bruker SHELXTL'
_computing_structure_refinement 'SHELXL-97 (Sheldrick, 1997)'
_computing_structure_solution 'SHELXS-97 (Sheldrick, 1990)'
_diffrn_ambient_temperature 240(2)
_diffrn_measured_fraction_theta_full 0.988
_diffrn_measured_fraction_theta_max 0.988
_diffrn_measurement_device_type 'CCD area detector'
_diffrn_measurement_method 'phi and omega scans'
_diffrn_radiation_monochromator graphite
_diffrn_radiation_source 'fine-focus sealed tube'
_diffrn_radiation_type MoK\a
_diffrn_radiation_wavelength 0.71073
_diffrn_reflns_av_R_equivalents 0.0737
_diffrn_reflns_av_sigmaI/netI 0.0493
_diffrn_reflns_limit_h_max 12
_diffrn_reflns_limit_h_min -12
_diffrn_reflns_limit_k_max 14
_diffrn_reflns_limit_k_min -11
_diffrn_reflns_limit_l_max 13
_diffrn_reflns_limit_l_min -13
_diffrn_reflns_number 18306
_diffrn_reflns_theta_full 21.77
_diffrn_reflns_theta_max 21.77
_diffrn_reflns_theta_min 2.70
_exptl_absorpt_coefficient_mu 1.310
_exptl_absorpt_correction_type SADABS-multiscan
_exptl_crystal_colour yellow
_exptl_crystal_density_diffrn 1.525
_exptl_crystal_density_meas 0
_exptl_crystal_density_method 'not measured'
_exptl_crystal_description 'thin needle'
_exptl_crystal_F_000 996
_exptl_crystal_size_max 0.3
_exptl_crystal_size_mid 0.1
_exptl_crystal_size_min 0.05
_refine_diff_density_max 0.389
_refine_diff_density_min -0.430
_refine_diff_density_rms 0.068
_refine_ls_extinction_method none
_refine_ls_goodness_of_fit_ref 1.016
_refine_ls_hydrogen_treatment mixed
_refine_ls_matrix_type full
_refine_ls_number_parameters 266
_refine_ls_number_reflns 2490
_refine_ls_number_restraints 0
_refine_ls_restrained_S_all 1.016
_refine_ls_R_factor_all 0.0659
_refine_ls_R_factor_gt 0.0392
_refine_ls_shift/su_max 0.005
_refine_ls_shift/su_mean 0.000
_refine_ls_structure_factor_coef Fsqd
_refine_ls_weighting_details 'calc w=1/[\s^2^(Fo^2^)+(0.0511P)^2^+3.2777P] where P=(Fo^2^+2Fc^2^)/3'
_refine_ls_weighting_scheme calc
_refine_ls_wR_factor_gt 0.0929
_refine_ls_wR_factor_ref 0.1058
_reflns_number_gt 1849
_reflns_number_total 2490
_reflns_threshold_expression >2sigma(I)
_cod_data_source_file ic062226usi20061122_013947.cif
_cod_data_source_block gs18a
_cod_depositor_comments
;
The following automatic conversions were performed:
'_symmetry_cell_setting' value 'Monoclinic' changed to 'monoclinic'
according to '/home/saulius/struct/CIF-dictionaries/cif_core.dic'
dictionary named 'cif_core.dic' version 2.4.1 from 2010-06-29.

Automatic conversion script
Id: cif_fix_enum 1527 2010-12-29 10:47:43Z saulius 
;
_cod_original_cell_volume 2120.2(8)
_cod_database_code 4307732

loop_
_symmetry_equiv_pos_as_xyz
'x, y, z'
'-x+1/2, y+1/2, -z+1/2'
'-x, -y, -z'
'x-1/2, -y-1/2, z-1/2'

loop_
_atom_site_label
_atom_site_type_symbol
_atom_site_fract_x
_atom_site_fract_y
_atom_site_fract_z
_atom_site_U_iso_or_equiv
_atom_site_adp_type
_atom_site_occupancy
_atom_site_symmetry_multiplicity
_atom_site_calc_flag
_atom_site_refinement_flags
_atom_site_disorder_assembly
_atom_site_disorder_group
Cu1 Cu 0.23503(5) 0.10363(5) 0.87894(4) 0.0332(2) Uani 1 1 d . . .
Cl1 Cl 0.29594(13) -0.03178(11) 0.94608(11) 0.0538(4) Uani 1 1 d . . .
Cl2 Cl 0.17642(12) 0.16970(11) 1.02174(10) 0.0475(4) Uani 1 1 d . . .
N1 N 0.3476(3) 0.1361(3) 0.7732(3) 0.0296(10) Uani 1 1 d . . .
N2 N 0.3131(3) 0.1936(3) 0.6913(3) 0.0273(10) Uani 1 1 d . . .
N3 N 0.1030(3) 0.1358(3) 0.7817(3) 0.0309(11) Uani 1 1 d . . .
N4 N 0.1100(3) 0.1974(3) 0.7014(3) 0.0267(10) Uani 1 1 d . . .
O1 O 0.1827(3) 0.5319(3) 1.0905(3) 0.0479(11) Uani 1 1 d . . .
H100 H 0.201(5) 0.569(4) 1.144(4) 0.06(2) Uiso 1 1 d . . .
O2 O 0.3521(3) 0.5791(3) 1.0397(3) 0.0553(11) Uani 1 1 d . . .
C1 C 0.5216(5) 0.0387(4) 0.8188(4) 0.0520(17) Uani 1 1 d . . .
H1A H 0.4810 0.0245 0.8791 0.078 Uiso 1 1 calc R . .
H1B H 0.5936 0.0686 0.8396 0.078 Uiso 1 1 calc R . .
H1C H 0.5358 -0.0187 0.7821 0.078 Uiso 1 1 calc R . .
C2 C 0.4513(4) 0.1030(4) 0.7501(4) 0.0336(13) Uani 1 1 d . . .
C3 C 0.4802(4) 0.1403(4) 0.6559(4) 0.0361(14) Uani 1 1 d . . .
H3A H 0.5476 0.1282 0.6234 0.043 Uiso 1 1 calc R . .
C4 C 0.3930(4) 0.1977(4) 0.6194(4) 0.0318(13) Uani 1 1 d . . .
C5 C 0.3794(4) 0.2564(4) 0.5246(4) 0.0430(15) Uani 1 1 d . . .
H5A H 0.4455 0.2485 0.4848 0.064 Uiso 1 1 calc R . .
H5B H 0.3725 0.3216 0.5437 0.064 Uiso 1 1 calc R . .
H5C H 0.3114 0.2372 0.4837 0.064 Uiso 1 1 calc R . .
C6 C -0.0412(5) 0.0262(4) 0.8427(4) 0.0522(16) Uani 1 1 d . . .
H6A H 0.0186 0.0144 0.8961 0.078 Uiso 1 1 calc R . .
H6B H -0.0589 -0.0312 0.8053 0.078 Uiso 1 1 calc R . .
H6C H -0.1089 0.0484 0.8737 0.078 Uiso 1 1 calc R . .
C7 C -0.0020(4) 0.0988(4) 0.7703(4) 0.0358(13) Uani 1 1 d . . .
C8 C -0.0603(4) 0.1374(4) 0.6824(4) 0.0397(14) Uani 1 1 d . . .
H8A H -0.1352 0.1234 0.6574 0.048 Uiso 1 1 calc R . .
C9 C 0.0124(4) 0.1995(4) 0.6400(4) 0.0321(13) Uani 1 1 d . . .
C10 C -0.0033(4) 0.2623(4) 0.5470(4) 0.0440(15) Uani 1 1 d . . .
H10A H 0.0663 0.2973 0.5392 0.066 Uiso 1 1 calc R . .
H10B H -0.0655 0.3054 0.5560 0.066 Uiso 1 1 calc R . .
H10C H -0.0207 0.2245 0.4862 0.066 Uiso 1 1 calc R . .
C11 C 0.2134(4) 0.2540(4) 0.6979(3) 0.0275(12) Uani 1 1 d . . .
H11A H 0.2056 0.2908 0.6334 0.033 Uiso 1 1 calc R . .
C12 C 0.2266(4) 0.3241(3) 0.7865(3) 0.0256(12) Uani 1 1 d . . .
C13 C 0.3331(4) 0.3629(4) 0.8147(4) 0.0330(13) Uani 1 1 d . . .
H13A H 0.3972 0.3434 0.7811 0.040 Uiso 1 1 calc R . .
C14 C 0.3456(4) 0.4299(4) 0.8914(4) 0.0363(14) Uani 1 1 d . . .
H14A H 0.4178 0.4558 0.9090 0.044 Uiso 1 1 calc R . .
C15 C 0.2508(4) 0.4593(4) 0.9430(3) 0.0285(12) Uani 1 1 d . . .
C16 C 0.2683(5) 0.5294(4) 1.0276(4) 0.0362(14) Uani 1 1 d . . .
C17 C 0.1444(4) 0.4211(4) 0.9143(4) 0.0315(13) Uani 1 1 d . . .
H17A H 0.0804 0.4401 0.9483 0.038 Uiso 1 1 calc R . .
C18 C 0.1318(4) 0.3551(4) 0.8360(4) 0.0300(13) Uani 1 1 d . . .
H18A H 0.0591 0.3312 0.8162 0.036 Uiso 1 1 calc R . .
C19 C 0.3002(6) 0.7295(5) 1.2251(5) 0.070(2) Uani 1 1 d . . .
O3 O 0.2209(3) 0.6541(3) 1.2450(3) 0.0599(12) Uani 1 1 d . . .

loop_
_atom_site_aniso_label
_atom_site_aniso_U_11
_atom_site_aniso_U_22
_atom_site_aniso_U_33
_atom_site_aniso_U_23
_atom_site_aniso_U_13
_atom_site_aniso_U_12
Cu1 0.0379(4) 0.0348(4) 0.0269(4) 0.0027(3) 0.0017(3) 0.0024(3)
Cl1 0.0741(11) 0.0383(10) 0.0478(9) 0.0082(7) -0.0043(8) 0.0094(8)
Cl2 0.0566(9) 0.0561(10) 0.0309(7) -0.0004(7) 0.0112(7) 0.0078(8)
N1 0.029(3) 0.034(3) 0.025(2) 0.000(2) -0.0001(19) 0.006(2)
N2 0.028(2) 0.030(3) 0.024(2) -0.004(2) 0.005(2) 0.002(2)
N3 0.033(3) 0.030(3) 0.030(2) 0.002(2) 0.004(2) -0.007(2)
N4 0.029(3) 0.030(3) 0.021(2) -0.002(2) 0.001(2) -0.002(2)
O1 0.054(3) 0.052(3) 0.039(2) -0.017(2) 0.016(2) -0.020(2)
O2 0.048(3) 0.053(3) 0.066(3) -0.027(2) 0.013(2) -0.017(2)
C1 0.049(4) 0.059(5) 0.047(3) 0.001(3) -0.006(3) 0.017(3)
C2 0.034(3) 0.033(3) 0.033(3) -0.008(3) -0.001(2) 0.002(3)
C3 0.027(3) 0.046(4) 0.037(3) -0.013(3) 0.008(3) 0.004(3)
C4 0.035(3) 0.032(3) 0.028(3) -0.011(3) 0.004(3) -0.008(3)
C5 0.048(4) 0.048(4) 0.035(3) -0.001(3) 0.015(3) -0.005(3)
C6 0.055(4) 0.053(4) 0.049(4) 0.003(3) 0.006(3) -0.018(3)
C7 0.034(3) 0.039(4) 0.035(3) -0.006(3) 0.009(3) -0.004(3)
C8 0.029(3) 0.043(4) 0.047(4) -0.006(3) -0.001(3) -0.008(3)
C9 0.031(3) 0.033(3) 0.031(3) -0.009(3) -0.007(3) 0.005(3)
C10 0.036(3) 0.053(4) 0.041(3) -0.002(3) -0.014(3) 0.003(3)
C11 0.027(3) 0.035(3) 0.020(3) 0.003(2) 0.002(2) 0.002(3)
C12 0.031(3) 0.026(3) 0.020(3) 0.006(2) 0.000(2) -0.001(2)
C13 0.027(3) 0.038(4) 0.034(3) -0.005(3) 0.004(2) 0.002(3)
C14 0.029(3) 0.036(4) 0.044(3) 0.000(3) 0.000(3) -0.004(3)
C15 0.035(3) 0.024(3) 0.026(3) 0.004(2) 0.001(2) 0.000(3)
C16 0.044(4) 0.031(4) 0.033(3) 0.006(3) 0.000(3) -0.003(3)
C17 0.035(3) 0.031(3) 0.029(3) 0.001(3) 0.009(2) 0.003(3)
C18 0.025(3) 0.032(3) 0.033(3) 0.005(3) 0.002(2) -0.003(2)
C19 0.092(5) 0.065(5) 0.054(4) -0.008(4) 0.004(4) -0.040(4)
O3 0.069(3) 0.064(3) 0.047(2) -0.017(2) 0.005(2) -0.013(2)

loop_
_atom_type_symbol
_atom_type_description
_atom_type_scat_dispersion_real
_atom_type_scat_dispersion_imag
_atom_type_scat_source
C C 0.0033 0.0016 'International Tables Vol C Tables 4.2.6.8 and 6.1.1.4'
H H 0.0000 0.0000 'International Tables Vol C Tables 4.2.6.8 and 6.1.1.4'
N N 0.0061 0.0033 'International Tables Vol C Tables 4.2.6.8 and 6.1.1.4'
O O 0.0106 0.0060 'International Tables Vol C Tables 4.2.6.8 and 6.1.1.4'
Cl Cl 0.1484 0.1585 'International Tables Vol C Tables 4.2.6.8 and 6.1.1.4'
Cu Cu 0.3201 1.2651 'International Tables Vol C Tables 4.2.6.8 and 6.1.1.4'

loop_
_geom_angle_atom_site_label_1
_geom_angle_atom_site_label_2
_geom_angle_atom_site_label_3
_geom_angle
_geom_angle_site_symmetry_1
_geom_angle_site_symmetry_3
_geom_angle_publ_flag
N3 Cu1 N1 91.72(16) . . ?
N3 Cu1 Cl1 131.96(13) . . ?
N1 Cu1 Cl1 105.04(13) . . ?
N3 Cu1 Cl2 99.31(12) . . ?
N1 Cu1 Cl2 136.14(13) . . ?
Cl1 Cu1 Cl2 98.57(6) . . ?
C2 N1 N2 104.8(4) . . ?
C2 N1 Cu1 135.0(3) . . ?
N2 N1 Cu1 119.3(3) . . ?
C4 N2 N1 112.0(4) . . ?
C4 N2 C11 127.1(4) . . ?
N1 N2 C11 119.9(4) . . ?
C7 N3 N4 105.7(4) . . ?
C7 N3 Cu1 130.6(4) . . ?
N4 N3 Cu1 123.3(3) . . ?
C9 N4 N3 111.9(4) . . ?
C9 N4 C11 129.9(4) . . ?
N3 N4 C11 118.1(4) . . ?
N1 C2 C3 109.6(4) . . ?
N1 C2 C1 123.3(5) . . ?
C3 C2 C1 127.0(5) . . ?
C4 C3 C2 108.1(4) . . ?
C3 C4 N2 105.5(4) . . ?
C3 C4 C5 131.1(5) . . ?
N2 C4 C5 123.4(5) . . ?
N3 C7 C8 109.2(5) . . ?
N3 C7 C6 121.6(5) . . ?
C8 C7 C6 129.1(5) . . ?
C9 C8 C7 107.4(5) . . ?
N4 C9 C8 105.8(4) . . ?
N4 C9 C10 122.7(5) . . ?
C8 C9 C10 131.4(5) . . ?
N4 C11 N2 110.2(4) . . ?
N4 C11 C12 112.3(4) . . ?
N2 C11 C12 113.0(4) . . ?
C13 C12 C18 118.8(5) . . ?
C13 C12 C11 120.2(4) . . ?
C18 C12 C11 120.9(4) . . ?
C14 C13 C12 120.9(5) . . ?
C13 C14 C15 120.3(5) . . ?
C17 C15 C14 118.8(5) . . ?
C17 C15 C16 122.5(5) . . ?
C14 C15 C16 118.7(5) . . ?
O2 C16 O1 122.7(5) . . ?
O2 C16 C15 123.8(5) . . ?
O1 C16 C15 113.4(5) . . ?
C18 C17 C15 120.8(5) . . ?
C17 C18 C12 120.3(5) . . ?

loop_
_geom_bond_atom_site_label_1
_geom_bond_atom_site_label_2
_geom_bond_distance
_geom_bond_site_symmetry_2
_geom_bond_publ_flag
Cu1 N3 1.969(4) . ?
Cu1 N1 2.009(4) . ?
Cu1 Cl1 2.2000(16) . ?
Cu1 Cl2 2.2156(14) . ?
N1 C2 1.347(6) . ?
N1 N2 1.372(5) . ?
N2 C4 1.359(6) . ?
N2 C11 1.449(6) . ?
N3 C7 1.328(6) . ?
N3 N4 1.361(5) . ?
N4 C9 1.339(6) . ?
N4 C11 1.448(6) . ?
O1 C16 1.328(6) . ?
O2 C16 1.203(6) . ?
C1 C2 1.477(7) . ?
C2 C3 1.389(7) . ?
C3 C4 1.359(7) . ?
C4 C5 1.479(7) . ?
C6 C7 1.482(8) . ?
C7 C8 1.393(7) . ?
C8 C9 1.361(7) . ?
C9 C10 1.494(7) . ?
C11 C12 1.515(7) . ?
C12 C13 1.381(7) . ?
C12 C18 1.383(7) . ?
C13 C14 1.371(7) . ?
C14 C15 1.391(7) . ?
C15 C17 1.378(7) . ?
C15 C16 1.479(7) . ?
C17 C18 1.377(7) . ?
C19 O3 1.445(7) . ?
